data_7719502
loop_
_publ_author_name
'Phan, Vo Quang Huy'
'Vanga, Mukundam'
'Diroll, Benjamin T.'
'Mu&#xf1;oz-Castro, Alvaro'
'Dias, H. V. Rasika'

_publ_section_title
;
 Trinuclear gold chains and octanuclear copper gyrobifastigia stabilized
 using a fluorinated pyridyl ligand.
;
_journal_issue 42
_journal_name_full 'Dalton transactions (Cambridge, England : 2003)'
_journal_page_first 15717
_journal_page_last 15725
_journal_paper_doi 10.1039/d5dt02150b
_journal_volume 54
_journal_year 2025
_chemical_formula_moiety 'C18 H9 Au3 F9 N3'
_chemical_formula_sum 'C18 H9 Au3 F9 N3'
_chemical_formula_weight 1029.18
_space_group_crystal_system hexagonal
_space_group_IT_number 170
_space_group_name_Hall 'P 65'
_space_group_name_H-M_alt 'P 65'
_atom_sites_solution_hydrogens geom
_atom_sites_solution_primary direct
_audit_creation_date 2025-03-28
_audit_creation_method
;
Olex2 1.5
(compiled 2025.03.04 svn.red2d20d0 for OlexSys, GUI svn.r7188)
;
_audit_update_record
;
2025-06-28 deposited with the CCDC.	2025-09-26 downloaded from the CCDC.
;
_cell_angle_alpha 90
_cell_angle_beta 90
_cell_angle_gamma 120
_cell_formula_units_Z 6
_cell_length_a 12.7975(3)
_cell_length_b 12.7975(3)
_cell_length_c 21.1838(7)
_cell_measurement_reflns_used 9859
_cell_measurement_temperature 100.00
_cell_measurement_theta_max 30.47
_cell_measurement_theta_min 2.66
_cell_volume 3004.59(14)
_computing_cell_refinement 'SAINT V8.40B (?, 2016)'
_computing_data_collection 'APEX3 Ver. 2016.5-0 (Bruker-AXS, 2016)'
_computing_data_reduction 'SAINT V8.40B (?, 2016)'
_computing_molecular_graphics 'Olex2 1.5 (Dolomanov et al., 2009)'
_computing_publication_material 'Olex2 1.5 (Dolomanov et al., 2009)'
_computing_structure_refinement 'SHELXL 2019/3 (Sheldrick, 2015)'
_computing_structure_solution 'SHELXS  (Sheldrick, 2008)'
_diffrn_ambient_temperature 100.00
_diffrn_detector 'charge-coupled device (CCD) area detector'
_diffrn_detector_area_resol_mean 7.9
_diffrn_detector_type 'PHOTON II 7 CPAD'
_diffrn_measured_fraction_theta_full 0.997
_diffrn_measured_fraction_theta_max 0.998
_diffrn_measurement_device 'three-circle diffractometer'
_diffrn_measurement_device_type 'Bruker D8 Quest Photon II 7'
_diffrn_measurement_method '\f and \w scans'
_diffrn_radiation_collimation '0.6 mm double-pinhole'
_diffrn_radiation_detector 'PHOTON II 7 CPAD'
_diffrn_radiation_monochromator 'curved graphite'
_diffrn_radiation_probe x-ray
_diffrn_radiation_type 'Mo K\a'
_diffrn_radiation_wavelength 0.71073
_diffrn_radiation_xray_symbol K-L~3~
_diffrn_reflns_av_R_equivalents 0.0483
_diffrn_reflns_av_unetI/netI 0.0310
_diffrn_reflns_Laue_measured_fraction_full 0.997
_diffrn_reflns_Laue_measured_fraction_max 0.998
_diffrn_reflns_limit_h_max 17
_diffrn_reflns_limit_h_min -17
_diffrn_reflns_limit_k_max 17
_diffrn_reflns_limit_k_min -17
_diffrn_reflns_limit_l_max 28
_diffrn_reflns_limit_l_min -28
_diffrn_reflns_number 38747
_diffrn_reflns_point_group_measured_fraction_full 0.997
_diffrn_reflns_point_group_measured_fraction_max 0.997
_diffrn_reflns_theta_full 25.242
_diffrn_reflns_theta_max 28.685
_diffrn_reflns_theta_min 2.660
_diffrn_source 'fine-focus sealed X-ray tube'
_diffrn_source_current 30.0
_diffrn_source_power 1.5
_diffrn_source_type 'KFF MO-2KC-90'
_diffrn_source_voltage 50.0
_diffrn_standards_number 0
_exptl_absorpt_coefficient_mu 22.013
_exptl_absorpt_correction_T_max 0.7461
_exptl_absorpt_correction_T_min 0.2904
_exptl_absorpt_correction_type multi-scan
_exptl_absorpt_process_details
;
SADABS-2016/2 (Bruker,2016/2) was used for absorption correction.
wR2(int) was 0.1373 before and 0.0751 after correction.
The Ratio of minimum to maximum transmission is 0.3892.
The \l/2 correction factor is Not present.
;
_exptl_crystal_colour yellow
_exptl_crystal_colour_primary yellow
_exptl_crystal_density_diffrn 3.413
_exptl_crystal_density_method 'not measured'
_exptl_crystal_description rods
_exptl_crystal_F_000 2736
_exptl_crystal_size_max 0.22
_exptl_crystal_size_mid 0.05
_exptl_crystal_size_min 0.04
_refine_diff_density_max 2.054
_refine_diff_density_min -2.324
_refine_diff_density_rms 0.286
_refine_ls_abs_structure_details
;
 Refined as an inversion twin.
;
_refine_ls_abs_structure_Flack 0.21(6)
_refine_ls_extinction_method none
_refine_ls_goodness_of_fit_ref 1.032
_refine_ls_hydrogen_treatment constr
_refine_ls_matrix_type full
_refine_ls_number_parameters 524
_refine_ls_number_reflns 5171
_refine_ls_number_restraints 562
_refine_ls_restrained_S_all 0.984
_refine_ls_R_factor_all 0.0540
_refine_ls_R_factor_gt 0.0474
_refine_ls_shift/su_max 0.000
_refine_ls_shift/su_mean 0.000
_refine_ls_structure_factor_coef Fsqd
_refine_ls_weighting_details 'w=1/[\s^2^(Fo^2^)+117.5217P] where P=(Fo^2^+2Fc^2^)/3'
_refine_ls_weighting_scheme calc
_refine_ls_wR_factor_gt 0.1074
_refine_ls_wR_factor_ref 0.1123
_reflns_Friedel_coverage 0.948
_reflns_Friedel_fraction_full 0.997
_reflns_Friedel_fraction_max 0.997
_reflns_number_gt 4757
_reflns_number_total 5171
_reflns_threshold_expression 'I > 2\s(I)'
_cod_data_source_file d5dt02150b2.cif
_cod_data_source_block hrd115_0m
_cod_depositor_comments
;
The following automatic conversions were performed:

data item '_diffrn_radiation_probe' value 'X-ray' was changed to
'x-ray' in accordance with the
/home/data/users/saulius/crontab/automatic-downloads/rss-feeds/RSC/lib/dictionaries/cif_core.dic
dictionary named 'cif_core.dic' version 2.4.2 last updated on
2011-04-26.

Automatic conversion script
Id: cif_fix_values 8170 2020-07-09 18:12:32Z antanas 

 Adding full bibliography for 7719502--7719504.cif.
;
_cod_original_cell_volume 3004.59(16)
_cod_database_code 7719502
_shelx_shelxl_version_number 2019/3
_shelx_space_group_comment
;
The symmetry employed for this shelxl refinement is uniquely defined
by the following loop, which should always be used as a source of
symmetry information in preference to the above space-group names.
They are only intended as comments.
;
_shelx_estimated_absorpt_t_max 0.473
_shelx_estimated_absorpt_t_min 0.085
_olex2_refinement_description
;
1. Twinned data refinement
 Scales: 0.79(6)
 0.21(6)
2. Fixed Uiso
 At 1.2 times of:
  All C(H) groups
3. Restrained distances
 C18A-C17A \\sim C18-C17 \\sim C6A-C5A \\sim C6-C5 \\sim C12-C11 \\sim C12A-C11A
 with sigma of 0.004
4. Rigid bond restraints
 N1, N3, N2, N3A, N1A, N2A, C5, C4, C3, C2, C1, C17, C16, C15, C14, C13, C6,
 C18, C11, C10, C9, C8, C7, C12, C18A, C13A, C14A, C15A, C16A, C17A, C6A, C12A,
 C1A, C2A, C3A, C4A, C5A, C7A, C8A, C9A, C10A, C11A, F3, F9, F7, F8, F1, F2, F4,
  F5, F6, F9A, F8A, F7A, F3A, F2A, F4A, F6A, F1A, F5A
 with sigma for 1-2 distances of 0.003 and sigma for 1-3 distances of 0.003
5. Uiso/Uaniso restraints and constraints
C5 \\sim C4 \\sim C3 \\sim C2 \\sim C1 \\sim C17 \\sim C16 \\sim C15 \\sim C14
\\sim C13 \\sim C6 \\sim C18 \\sim C11 \\sim C10 \\sim C9 \\sim C8 \\sim C7
\\sim C12 \\sim C18A \\sim C13A \\sim C14A \\sim C15A \\sim C16A \\sim C17A
\\sim C6A \\sim C12A \\sim C1A \\sim C2A \\sim C3A \\sim C4A \\sim C5A \\sim
C7A \\sim C8A \\sim C9A \\sim C10A \\sim C11A: within 1.7A with sigma of 0.005
and sigma for terminal atoms of 0.005 within 1.7A
Uanis(N1) \\sim Ueq, Uanis(N1A) \\sim Ueq, Uanis(N2) \\sim Ueq, Uanis(N2A)
\\sim Ueq, Uanis(N3) \\sim Ueq, Uanis(N3A) \\sim Ueq: with sigma of 0.008 and
sigma for terminal atoms of 0.008
6. Others
 Fixed Sof: Au2A(0.5) Au1(0.5) Au2(0.5) Au3(0.5) Au1A(0.5) Au3A(0.5) N1(0.5)
 C5(0.5) C4(0.5) H4(0.5) C3(0.5) H3(0.5) C2(0.5) H2(0.5) C1(0.5) N3(0.5)
 C17(0.5) C16(0.5) H16(0.5) C15(0.5) H15(0.5) C14(0.5) H14(0.5) C13(0.5)
 F3(0.5) F9(0.5) F7(0.5) F8(0.5) F1(0.5) F2(0.5) C6(0.5) C18(0.5) N2(0.5)
 C11(0.5) C10(0.5) H10(0.5) C9(0.5) H9(0.5) C8(0.5) H8(0.5) C7(0.5) F4(0.5)
 F5(0.5) F6(0.5) C12(0.5) F9A(0.5) F8A(0.5) F7A(0.5) C18A(0.5) N3A(0.5)
 C13A(0.5) C14A(0.5) H14A(0.5) C15A(0.5) H15A(0.5) C16A(0.5) H16A(0.5)
 C17A(0.5) F3A(0.5) F2A(0.5) F4A(0.5) C6A(0.5) F6A(0.5) F1A(0.5) F5A(0.5)
 C12A(0.5) N1A(0.5) C1A(0.5) C2A(0.5) H2A(0.5) C3A(0.5) H3A(0.5) C4A(0.5)
 H4A(0.5) C5A(0.5) N2A(0.5) C7A(0.5) C8A(0.5) H8A(0.5) C9A(0.5) H9A(0.5)
 C10A(0.5) H10A(0.5) C11A(0.5)
7.a Aromatic/amide H refined with riding coordinates:
 C4(H4), C3(H3), C2(H2), C16(H16), C15(H15), C14(H14), C10(H10), C9(H9),
 C8(H8), C14A(H14A), C15A(H15A), C16A(H16A), C2A(H2A), C3A(H3A), C4A(H4A),
 C8A(H8A), C9A(H9A), C10A(H10A)
7.b Fitted hexagon refined as free rotating group:
 N1(C5,C4,C3,C2,C1), N3(C17,C16,C15,C14,C13), N2(C11,C10,C9,C8,C7), N3A(C13A,
 C14A,C15A,C16A,C17A), N1A(C1A,C2A,C3A,C4A,C5A), N2A(C7A,C8A,C9A,C10A,C11A)
;
_olex2_submission_special_instructions 'No special instructions were received'

loop_
_space_group_symop_operation_xyz
'x, y, z'
'x-y, x, z+5/6'
'-y, x-y, z+2/3'
'-x, -y, z+1/2'
'-x+y, -x, z+1/3'
'y, -x+y, z+1/6'

loop_
_atom_site_label
_atom_site_type_symbol
_atom_site_fract_x
_atom_site_fract_y
_atom_site_fract_z
_atom_site_U_iso_or_equiv
_atom_site_adp_type
_atom_site_occupancy
_atom_site_site_symmetry_order
_atom_site_calc_flag
_atom_site_refinement_flags_posn
_atom_site_refinement_flags_adp
_atom_site_refinement_flags_occupancy
_atom_site_disorder_assembly
_atom_site_disorder_group
Au2A Au 0.02967(18) 0.05758(16) 0.55785(9) 0.0218(3) Uani 0.5 1 d . . P A 1
Au1 Au 0.15582(16) 0.32095(13) 0.55344(8) 0.0173(3) Uani 0.5 1 d . . P B 2
Au2 Au 0.05808(15) 0.03020(16) 0.55310(9) 0.0177(3) Uani 0.5 1 d . . P B 2
Au3 Au 0.34822(13) 0.22362(16) 0.55903(7) 0.0184(3) Uani 0.5 1 d . . P B 2
Au1A Au 0.21958(19) 0.34771(14) 0.55242(8) 0.0234(3) Uani 0.5 1 d . . P A 1
Au3A Au 0.31989(14) 0.15806(19) 0.55794(8) 0.0234(3) Uani 0.5 1 d . . P A 1
N1 N 0.423(2) 0.4085(16) 0.5534(18) 0.025(5) Uani 0.5 1 d G U P B 2
C5 C 0.5436(18) 0.498(2) 0.5553(19) 0.034(3) Uani 0.5 1 d DG U P B 2
C4 C 0.5747(16) 0.619(2) 0.554(2) 0.036(3) Uani 0.5 1 d G U P B 2
H4 H 0.657242 0.680201 0.555792 0.043 Uiso 0.5 1 calc R U P B 2
C3 C 0.485(2) 0.6501(16) 0.552(2) 0.035(3) Uani 0.5 1 d G U P B 2
H3 H 0.506509 0.732622 0.550990 0.042 Uiso 0.5 1 calc R U P B 2
C2 C 0.364(2) 0.560(2) 0.5496(18) 0.032(3) Uani 0.5 1 d G U P B 2
H2 H 0.303293 0.581711 0.547685 0.039 Uiso 0.5 1 calc R U P B 2
C1 C 0.3333(15) 0.4396(19) 0.5505(17) 0.027(4) Uani 0.5 1 d G U P B 2
N3 N 0.1739(17) -0.0391(19) 0.5495(14) 0.016(4) Uani 0.5 1 d G U P B 2
C17 C 0.1382(15) -0.1610(17) 0.5470(16) 0.026(3) Uani 0.5 1 d DG U P B 2
C16 C 0.224(2) -0.1971(15) 0.5499(17) 0.027(3) Uani 0.5 1 d G U P B 2
H16 H 0.199546 -0.280401 0.548199 0.032 Uiso 0.5 1 calc R U P B 2
C15 C 0.3456(19) -0.111(2) 0.5554(17) 0.029(3) Uani 0.5 1 d G U P B 2
H15 H 0.404277 -0.135988 0.557342 0.034 Uiso 0.5 1 calc R U P B 2
C14 C 0.3814(14) 0.0106(19) 0.5579(17) 0.026(3) Uani 0.5 1 d G U P B 2
H14 H 0.464501 0.069234 0.561597 0.031 Uiso 0.5 1 calc R U P B 2
C13 C 0.2955(19) 0.0467(14) 0.5550(16) 0.024(4) Uani 0.5 1 d G U P B 2
F3 F 0.740(2) 0.539(3) 0.553(2) 0.052(7) Uani 0.5 1 d . U P B 2
F9 F -0.005(3) -0.358(2) 0.5359(19) 0.052(8) Uani 0.5 1 d . U P B 2
F7 F -0.063(3) -0.243(3) 0.5823(14) 0.040(5) Uani 0.5 1 d . U P B 2
F8 F -0.025(3) -0.224(3) 0.4819(14) 0.045(7) Uani 0.5 1 d . U P B 2
F1 F 0.616(3) 0.387(3) 0.6069(15) 0.046(6) Uani 0.5 1 d . U P B 2
F2 F 0.612(3) 0.377(3) 0.5061(16) 0.047(7) Uani 0.5 1 d . U P B 2
C6 C 0.624(3) 0.442(4) 0.555(3) 0.034(3) Uani 0.5 1 d D U P B 2
C18 C 0.003(2) -0.247(3) 0.539(2) 0.030(3) Uani 0.5 1 d D U P B 2
N2 N -0.0258(16) 0.2069(18) 0.5550(17) 0.023(5) Uani 0.5 1 d G U P B 2
C11 C -0.114(2) 0.2395(17) 0.5606(18) 0.031(3) Uani 0.5 1 d DG U P B 2
C10 C -0.2352(19) 0.151(2) 0.5619(19) 0.032(3) Uani 0.5 1 d G U P B 2
H10 H -0.295463 0.173263 0.565711 0.039 Uiso 0.5 1 calc R U P B 2
C9 C -0.2682(15) 0.030(2) 0.5576(19) 0.034(3) Uani 0.5 1 d G U P B 2
H9 H -0.351000 -0.030511 0.558505 0.040 Uiso 0.5 1 calc R U P B 2
C8 C -0.180(2) -0.0026(16) 0.5520(18) 0.034(4) Uani 0.5 1 d G U P B 2
H8 H -0.202524 -0.085334 0.549101 0.040 Uiso 0.5 1 calc R U P B 2
C7 C -0.0588(19) 0.086(2) 0.5507(17) 0.030(4) Uani 0.5 1 d G U P B 2
F4 F 0.002(3) 0.439(2) 0.5236(13) 0.033(5) Uani 0.5 1 d . U P B 2
F5 F -0.006(3) 0.413(3) 0.6226(14) 0.040(6) Uani 0.5 1 d . U P B 2
F6 F -0.161(3) 0.394(3) 0.5747(15) 0.049(7) Uani 0.5 1 d . U P B 2
C12 C -0.068(4) 0.373(2) 0.572(2) 0.034(3) Uani 0.5 1 d D U P B 2
F9A F 0.391(3) -0.159(3) 0.5351(18) 0.051(7) Uani 0.5 1 d . U P A 1
F8A F 0.435(3) 0.001(3) 0.5872(15) 0.039(6) Uani 0.5 1 d . U P A 1
F7A F 0.413(3) -0.005(3) 0.4877(14) 0.046(6) Uani 0.5 1 d . U P A 1
C18A C 0.370(2) -0.065(4) 0.541(2) 0.031(3) Uani 0.5 1 d D U P A 1
N3A N 0.2009(18) -0.0233(15) 0.5573(17) 0.024(5) Uani 0.5 1 d G U P A 1
C13A C 0.079(2) -0.0606(18) 0.5544(17) 0.029(4) Uani 0.5 1 d G U P A 1
C14A C -0.0061(16) -0.183(2) 0.5504(17) 0.030(4) Uani 0.5 1 d G U P A 1
H14A H -0.089621 -0.208297 0.548440 0.036 Uiso 0.5 1 calc R U P A 1
C15A C 0.031(2) -0.2677(15) 0.5494(17) 0.030(3) Uani 0.5 1 d G U P A 1
H15A H -0.026481 -0.351182 0.546660 0.036 Uiso 0.5 1 calc R U P A 1
C16A C 0.154(2) -0.2304(19) 0.5523(18) 0.030(3) Uani 0.5 1 d G U P A 1
H16A H 0.179300 -0.288393 0.551560 0.036 Uiso 0.5 1 calc R U P A 1
C17A C 0.2384(16) -0.108(2) 0.5563(18) 0.030(3) Uani 0.5 1 d DG U P A 1
F3A F 0.542(3) 0.737(2) 0.557(2) 0.052(7) Uani 0.5 1 d . U P A 1
F2A F 0.385(3) 0.617(3) 0.5049(16) 0.050(7) Uani 0.5 1 d . U P A 1
F4A F -0.362(3) -0.007(3) 0.5771(15) 0.045(7) Uani 0.5 1 d . U P A 1
C6A C 0.444(4) 0.630(3) 0.559(3) 0.034(3) Uani 0.5 1 d D U P A 1
F6A F -0.241(3) -0.063(2) 0.5339(16) 0.043(6) Uani 0.5 1 d . U P A 1
F1A F 0.378(3) 0.613(3) 0.6057(17) 0.052(7) Uani 0.5 1 d . U P A 1
F5A F -0.224(3) -0.022(3) 0.6308(17) 0.054(8) Uani 0.5 1 d . U P A 1
C12A C -0.251(4) 0.006(2) 0.573(3) 0.034(4) Uani 0.5 1 d D U P A 1
N1A N 0.4011(15) 0.414(2) 0.5550(19) 0.028(5) Uani 0.5 1 d G U P A 1
C1A C 0.4407(19) 0.3308(16) 0.5545(19) 0.029(4) Uani 0.5 1 d G U P A 1
C2A C 0.564(2) 0.370(2) 0.5561(18) 0.033(3) Uani 0.5 1 d G U P A 1
H2A H 0.590576 0.313453 0.555762 0.040 Uiso 0.5 1 calc R U P A 1
C3A C 0.6468(15) 0.493(2) 0.5582(19) 0.035(3) Uani 0.5 1 d G U P A 1
H3A H 0.730690 0.520171 0.559239 0.042 Uiso 0.5 1 calc R U P A 1
C4A C 0.6072(19) 0.5764(17) 0.559(2) 0.035(3) Uani 0.5 1 d G U P A 1
H4A H 0.664063 0.660356 0.560050 0.043 Uiso 0.5 1 calc R U P A 1
C5A C 0.484(2) 0.5369(19) 0.557(2) 0.033(3) Uani 0.5 1 d DG U P A 1
N2A N -0.038(2) 0.1783(19) 0.5607(17) 0.023(5) Uani 0.5 1 d G U P A 1
C7A C 0.0456(16) 0.300(2) 0.5519(19) 0.033(4) Uani 0.5 1 d G U P A 1
C8A C 0.007(2) 0.3838(16) 0.5496(19) 0.033(4) Uani 0.5 1 d G U P A 1
H8A H 0.063930 0.466837 0.543562 0.039 Uiso 0.5 1 calc R U P A 1
C9A C -0.115(2) 0.346(2) 0.5562(18) 0.033(3) Uani 0.5 1 d G U P A 1
H9A H -0.141168 0.403666 0.554595 0.040 Uiso 0.5 1 calc R U P A 1
C10A C -0.1981(17) 0.225(2) 0.5650(18) 0.031(3) Uani 0.5 1 d G U P A 1
H10A H -0.281347 0.199082 0.569479 0.037 Uiso 0.5 1 calc R U P A 1
C11A C -0.1595(19) 0.1407(16) 0.5673(17) 0.030(3) Uani 0.5 1 d DG U P A 1

loop_
_atom_site_aniso_label
_atom_site_aniso_U_11
_atom_site_aniso_U_22
_atom_site_aniso_U_33
_atom_site_aniso_U_23
_atom_site_aniso_U_13
_atom_site_aniso_U_12
Au2A 0.0203(8) 0.0197(8) 0.0223(8) 0.0007(6) 0.0014(7) 0.0078(6)
Au1 0.0144(7) 0.0188(6) 0.0208(7) 0.0020(6) 0.0019(7) 0.0098(6)
Au2 0.0175(7) 0.0167(7) 0.0202(7) -0.0023(6) -0.0002(6) 0.0094(6)
Au3 0.0161(6) 0.0185(7) 0.0212(7) -0.0038(7) -0.0017(6) 0.0090(6)
Au1A 0.0271(8) 0.0196(7) 0.0243(8) 0.0016(7) 0.0031(8) 0.0124(7)
Au3A 0.0226(7) 0.0283(9) 0.0241(8) -0.0018(8) -0.0010(7) 0.0163(7)
N1 0.017(5) 0.027(6) 0.020(11) 0.001(10) 0.005(9) 0.003(4)
C5 0.018(5) 0.032(5) 0.037(6) 0.001(7) 0.010(6) 0.001(4)
C4 0.023(5) 0.030(5) 0.038(6) 0.001(7) 0.011(7) 0.000(4)
C3 0.025(6) 0.027(5) 0.037(6) 0.002(7) 0.009(7) 0.001(4)
C2 0.024(6) 0.025(6) 0.035(7) 0.003(8) 0.010(7) 0.004(5)
C1 0.018(6) 0.025(6) 0.029(9) 0.008(9) 0.009(9) 0.004(6)
N3 0.025(6) 0.018(5) 0.013(11) -0.004(9) 0.001(9) 0.017(5)
C17 0.037(5) 0.019(5) 0.028(7) 0.004(6) -0.014(6) 0.019(4)
C16 0.039(6) 0.020(5) 0.031(7) 0.002(6) -0.011(6) 0.022(5)
C15 0.037(6) 0.023(6) 0.033(7) 0.001(6) -0.010(6) 0.021(5)
C14 0.031(6) 0.024(6) 0.032(7) -0.001(6) -0.012(6) 0.021(5)
C13 0.025(7) 0.024(6) 0.030(9) -0.002(9) -0.011(9) 0.017(5)
F3 0.015(6) 0.044(14) 0.08(2) -0.004(13) 0.007(13) -0.002(6)
F9 0.056(18) 0.018(7) 0.08(2) 0.005(11) -0.012(15) 0.013(7)
F7 0.035(9) 0.028(13) 0.036(10) 0.001(10) -0.007(9) 0.000(10)
F8 0.066(16) 0.035(13) 0.027(8) -0.008(10) -0.032(10) 0.019(14)
F1 0.025(13) 0.056(17) 0.041(9) 0.001(10) -0.007(11) 0.009(11)
F2 0.028(14) 0.066(18) 0.043(10) -0.018(12) -0.002(12) 0.020(12)
C6 0.016(5) 0.033(6) 0.037(6) -0.001(7) 0.013(7) 0.000(4)
C18 0.039(6) 0.022(6) 0.029(7) 0.002(6) -0.016(6) 0.015(5)
N2 0.023(6) 0.029(6) 0.017(11) 0.006(9) 0.001(9) 0.014(5)
C11 0.029(5) 0.031(5) 0.039(7) 0.007(6) -0.003(6) 0.018(4)
C10 0.026(5) 0.035(6) 0.039(8) 0.010(6) -0.003(6) 0.018(5)
C9 0.029(6) 0.034(6) 0.040(8) 0.010(6) -0.006(7) 0.017(5)
C8 0.031(6) 0.031(6) 0.040(9) 0.009(7) -0.005(7) 0.016(5)
C7 0.030(6) 0.028(7) 0.037(11) 0.012(9) -0.008(9) 0.019(6)
F4 0.055(15) 0.023(8) 0.030(9) -0.003(8) 0.002(9) 0.027(10)
F5 0.062(17) 0.044(12) 0.030(9) -0.002(9) -0.002(9) 0.038(13)
F6 0.066(15) 0.074(18) 0.038(16) -0.008(14) 0.002(10) 0.058(17)
C12 0.031(6) 0.032(5) 0.041(8) 0.005(6) -0.002(6) 0.018(5)
F9A 0.052(15) 0.037(13) 0.08(2) -0.010(10) -0.004(15) 0.030(14)
F8A 0.038(9) 0.053(16) 0.035(10) -0.014(10) -0.012(11) 0.030(12)
F7A 0.057(15) 0.061(17) 0.030(9) 0.001(9) 0.005(10) 0.038(15)
C18A 0.037(6) 0.026(6) 0.034(7) 0.000(6) -0.012(6) 0.019(5)
N3A 0.034(6) 0.019(6) 0.023(12) 0.006(9) -0.010(9) 0.015(5)
C13A 0.033(7) 0.024(6) 0.032(10) 0.000(9) -0.014(9) 0.015(6)
C14A 0.037(6) 0.023(6) 0.032(8) 0.001(7) -0.013(7) 0.016(5)
C15A 0.039(6) 0.023(5) 0.030(7) 0.002(6) -0.013(6) 0.018(5)
C16A 0.040(6) 0.022(5) 0.031(7) 0.002(6) -0.013(6) 0.018(5)
C17A 0.038(5) 0.024(5) 0.032(7) 0.001(6) -0.010(6) 0.019(4)
F3A 0.048(13) 0.021(6) 0.059(19) 0.001(13) 0.004(12) -0.004(7)
F2A 0.059(18) 0.031(15) 0.047(10) 0.004(12) -0.008(11) 0.012(12)
F4A 0.028(7) 0.063(17) 0.039(15) 0.019(13) 0.018(10) 0.018(7)
C6A 0.026(6) 0.025(5) 0.036(6) 0.003(7) 0.009(6) 0.001(4)
F6A 0.027(13) 0.027(8) 0.059(13) 0.009(10) 0.018(12) 0.003(9)
F1A 0.060(19) 0.040(16) 0.049(11) 0.002(13) 0.025(12) 0.022(13)
F5A 0.048(16) 0.060(18) 0.044(10) 0.033(12) 0.007(13) 0.019(16)
C12A 0.029(6) 0.033(6) 0.039(8) 0.009(6) -0.005(7) 0.016(5)
N1A 0.019(6) 0.026(5) 0.027(12) 0.001(10) 0.005(10) 0.003(4)
C1A 0.015(6) 0.029(6) 0.036(10) 0.001(10) 0.019(9) 0.005(5)
C2A 0.015(6) 0.033(6) 0.038(7) 0.000(8) 0.014(7) 0.002(5)
C3A 0.018(5) 0.033(6) 0.038(6) 0.002(7) 0.011(7) 0.000(4)
C4A 0.021(5) 0.031(6) 0.037(6) 0.000(7) 0.011(7) 0.000(4)
C5A 0.023(5) 0.027(5) 0.036(6) 0.002(6) 0.010(6) 0.002(4)
N2A 0.025(6) 0.029(7) 0.024(12) 0.006(9) -0.007(9) 0.019(5)
C7A 0.031(7) 0.026(7) 0.043(11) 0.000(9) 0.003(9) 0.016(5)
C8A 0.031(6) 0.029(6) 0.042(8) 0.004(7) 0.001(7) 0.018(5)
C9A 0.030(6) 0.032(5) 0.041(8) 0.005(6) -0.001(6) 0.018(5)
C10A 0.027(5) 0.033(6) 0.038(8) 0.007(6) -0.002(6) 0.020(5)
C11A 0.026(5) 0.032(5) 0.037(7) 0.011(6) -0.007(6) 0.018(4)

loop_
_atom_type_symbol
_atom_type_description
_atom_type_scat_dispersion_real
_atom_type_scat_dispersion_imag
_atom_type_scat_source
C C 0.0033 0.0016 'International Tables Vol C Tables 4.2.6.8 and 6.1.1.4'
H H 0.0000 0.0000 'International Tables Vol C Tables 4.2.6.8 and 6.1.1.4'
Au Au -2.0133 8.8022 'International Tables Vol C Tables 4.2.6.8 and 6.1.1.4'
F F 0.0171 0.0103 'International Tables Vol C Tables 4.2.6.8 and 6.1.1.4'
N N 0.0061 0.0033 'International Tables Vol C Tables 4.2.6.8 and 6.1.1.4'

loop_
_geom_angle_atom_site_label_1
_geom_angle_atom_site_label_2
_geom_angle_atom_site_label_3
_geom_angle
_geom_angle_site_symmetry_1
_geom_angle_site_symmetry_3
_geom_angle_publ_flag
Au3A Au2A Au1A 59.97(6) . . ?
C13A Au2A Au1A 123.2(7) . . ?
C13A Au2A Au3A 63.4(7) . . ?
C13A Au2A N2A 175.8(10) . . ?
N2A Au2A Au1A 60.9(7) . . ?
N2A Au2A Au3A 120.8(7) . . ?
Au3 Au1 Au2 60.04(5) . . ?
C1 Au1 Au2 120.3(7) . . ?
C1 Au1 Au3 60.4(7) . . ?
C1 Au1 N2 177.2(10) . . ?
N2 Au1 Au2 62.3(6) . . ?
N2 Au1 Au3 122.3(6) . . ?
Au3 Au2 Au1 59.84(5) . . ?
N3 Au2 Au1 122.4(6) . . ?
N3 Au2 Au3 62.8(6) . . ?
C7 Au2 Au1 60.9(7) . . ?
C7 Au2 Au3 120.7(7) . . ?
C7 Au2 N3 175.1(12) . . ?
Au1 Au3 Au2 60.12(6) . . ?
N1 Au3 Au1 64.3(6) . . ?
N1 Au3 Au2 124.3(7) . . ?
C13 Au3 Au1 122.3(6) . . ?
C13 Au3 Au2 62.2(6) . . ?
C13 Au3 N1 171.1(12) . . ?
Au3A Au1A Au2A 59.99(7) . . ?
N1A Au1A Au2A 121.2(7) . . ?
N1A Au1A Au3A 61.2(7) . . ?
C7A Au1A Au2A 64.4(7) . . ?
C7A Au1A Au3A 124.4(7) . . ?
C7A Au1A N1A 174.2(11) . . ?
Au1A Au3A Au2A 60.04(6) . . ?
N3A Au3A Au2A 59.9(7) . . ?
N3A Au3A Au1A 119.8(7) . . ?
C1A Au3A Au2A 122.9(7) . . ?
C1A Au3A Au1A 62.8(7) . . ?
C1A Au3A N3A 176.3(13) . . ?
C5 N1 Au3 129.1(13) . . ?
C5 N1 C1 120.0 . . ?
C1 N1 Au3 110.8(13) . . ?
N1 C5 C4 120.0 . . ?
N1 C5 C6 110(2) . . ?
C4 C5 C6 130(2) . . ?
C5 C4 H4 120.0 . . ?
C3 C4 C5 120.0 . . ?
C3 C4 H4 120.0 . . ?
C4 C3 H3 120.0 . . ?
C4 C3 C2 120.0 . . ?
C2 C3 H3 120.0 . . ?
C3 C2 H2 120.0 . . ?
C1 C2 C3 120.0 . . ?
C1 C2 H2 120.0 . . ?
N1 C1 Au1 124.4(13) . . ?
C2 C1 Au1 115.4(13) . . ?
C2 C1 N1 120.0 . . ?
C17 N3 Au2 125.2(12) . . ?
C17 N3 C13 120.0 . . ?
C13 N3 Au2 114.6(12) . . ?
N3 C17 C16 120.0 . . ?
N3 C17 C18 115(2) . . ?
C16 C17 C18 125(2) . . ?
C17 C16 H16 120.0 . . ?
C15 C16 C17 120.0 . . ?
C15 C16 H16 120.0 . . ?
C16 C15 H15 120.0 . . ?
C14 C15 C16 120.0 . . ?
C14 C15 H15 120.0 . . ?
C15 C14 H14 120.0 . . ?
C15 C14 C13 120.0 . . ?
C13 C14 H14 120.0 . . ?
N3 C13 Au3 120.3(12) . . ?
C14 C13 Au3 119.7(12) . . ?
C14 C13 N3 120.0 . . ?
F3 C6 C5 105(3) . . ?
F1 C6 C5 111(4) . . ?
F1 C6 F3 106(4) . . ?
F1 C6 F2 113(3) . . ?
F2 C6 C5 115(4) . . ?
F2 C6 F3 107(4) . . ?
F9 C18 C17 103(3) . . ?
F7 C18 C17 115(3) . . ?
F7 C18 F9 111(3) . . ?
F7 C18 F8 113(4) . . ?
F8 C18 C17 106(3) . . ?
F8 C18 F9 107(4) . . ?
C11 N2 Au1 126.4(12) . . ?
C11 N2 C7 120.0 . . ?
C7 N2 Au1 113.6(12) . . ?
N2 C11 C10 120.0 . . ?
N2 C11 C12 116(2) . . ?
C10 C11 C12 124(2) . . ?
C11 C10 H10 120.0 . . ?
C9 C10 C11 120.0 . . ?
C9 C10 H10 120.0 . . ?
C10 C9 H9 120.0 . . ?
C8 C9 C10 120.0 . . ?
C8 C9 H9 120.0 . . ?
C9 C8 H8 120.0 . . ?
C9 C8 C7 120.0 . . ?
C7 C8 H8 120.0 . . ?
N2 C7 Au2 122.9(13) . . ?
C8 C7 Au2 116.6(13) . . ?
C8 C7 N2 120.0 . . ?
F4 C12 C11 110(3) . . ?
F5 C12 C11 114(4) . . ?
F5 C12 F4 107(4) . . ?
F5 C12 F6 109(4) . . ?
F6 C12 C11 110(3) . . ?
F6 C12 F4 106(4) . . ?
F9A C18A C17A 112(3) . . ?
F8A C18A F9A 108(3) . . ?
F8A C18A F7A 109(3) . . ?
F8A C18A C17A 108(3) . . ?
F7A C18A F9A 103(3) . . ?
F7A C18A C17A 116(3) . . ?
C13A N3A Au3A 117.5(12) . . ?
C13A N3A C17A 120.0 . . ?
C17A N3A Au3A 122.4(12) . . ?
N3A C13A Au2A 119.1(13) . . ?
C14A C13A Au2A 120.9(13) . . ?
C14A C13A N3A 120.0 . . ?
C13A C14A H14A 120.0 . . ?
C13A C14A C15A 120.0 . . ?
C15A C14A H14A 120.0 . . ?
C14A C15A H15A 120.0 . . ?
C16A C15A C14A 120.0 . . ?
C16A C15A H15A 120.0 . . ?
C15A C16A H16A 120.0 . . ?
C15A C16A C17A 120.0 . . ?
C17A C16A H16A 120.0 . . ?
N3A C17A C18A 118(2) . . ?
C16A C17A C18A 120(2) . . ?
C16A C17A N3A 120.0 . . ?
F3A C6A F2A 107(4) . . ?
F3A C6A C5A 107(3) . . ?
F2A C6A C5A 105(4) . . ?
F1A C6A F3A 115(4) . . ?
F1A C6A F2A 112(4) . . ?
F1A C6A C5A 111(4) . . ?
F4A C12A F5A 107(4) . . ?
F4A C12A C11A 109(3) . . ?
F6A C12A F4A 115(4) . . ?
F6A C12A F5A 106(4) . . ?
F6A C12A C11A 117(4) . . ?
F5A C12A C11A 103(3) . . ?
C1A N1A Au1A 117.2(13) . . ?
C1A N1A C5A 120.0 . . ?
C5A N1A Au1A 122.8(13) . . ?
N1A C1A Au3A 118.6(13) . . ?
N1A C1A C2A 120.0 . . ?
C2A C1A Au3A 121.2(14) . . ?
C1A C2A H2A 120.0 . . ?
C3A C2A C1A 120.0 . . ?
C3A C2A H2A 120.0 . . ?
C2A C3A H3A 120.0 . . ?
C4A C3A C2A 120.0 . . ?
C4A C3A H3A 120.0 . . ?
C3A C4A H4A 120.0 . . ?
C3A C4A C5A 120.0 . . ?
C5A C4A H4A 120.0 . . ?
N1A C5A C6A 121(2) . . ?
C4A C5A C6A 119(2) . . ?
C4A C5A N1A 120.0 . . ?
C7A N2A Au2A 116.7(13) . . ?
C7A N2A C11A 120.0 . . ?
C11A N2A Au2A 123.2(13) . . ?
N2A C7A Au1A 117.2(14) . . ?
N2A C7A C8A 120.0 . . ?
C8A C7A Au1A 122.4(14) . . ?
C7A C8A H8A 120.0 . . ?
C9A C8A C7A 120.0 . . ?
C9A C8A H8A 120.0 . . ?
C8A C9A H9A 120.0 . . ?
C8A C9A C10A 120.0 . . ?
C10A C9A H9A 120.0 . . ?
C9A C10A H10A 120.0 . . ?
C11A C10A C9A 120.0 . . ?
C11A C10A H10A 120.0 . . ?
N2A C11A C12A 120(2) . . ?
C10A C11A C12A 120(2) . . ?
C10A C11A N2A 120.0 . . ?

loop_
_geom_bond_atom_site_label_1
_geom_bond_atom_site_label_2
_geom_bond_distance
_geom_bond_site_symmetry_2
_geom_bond_publ_flag
Au2A Au1A 3.268(2) . ?
Au2A Au3A 3.267(3) . ?
Au2A C13A 1.907(17) . ?
Au2A N2A 2.113(17) . ?
Au1 Au2 3.280(2) . ?
Au1 Au3 3.270(2) . ?
Au1 C1 2.005(17) . ?
Au1 N2 2.035(17) . ?
Au2 Au3 3.277(2) . ?
Au2 N3 2.074(15) . ?
Au2 C7 1.953(17) . ?
Au3 N1 2.065(18) . ?
Au3 C13 2.015(15) . ?
Au1A Au3A 3.266(2) . ?
Au1A N1A 2.037(16) . ?
Au1A C7A 1.992(18) . ?
Au3A N3A 2.043(16) . ?
Au3A C1A 1.966(18) . ?
N1 C5 1.3900 . ?
N1 C1 1.3900 . ?
C5 C4 1.3900 . ?
C5 C6 1.526(18) . ?
C4 H4 0.9500 . ?
C4 C3 1.3900 . ?
C3 H3 0.9500 . ?
C3 C2 1.3900 . ?
C2 H2 0.9500 . ?
C2 C1 1.3900 . ?
N3 C17 1.3900 . ?
N3 C13 1.3900 . ?
C17 C16 1.3900 . ?
C17 C18 1.526(18) . ?
C16 H16 0.9500 . ?
C16 C15 1.3900 . ?
C15 H15 0.9500 . ?
C15 C14 1.3900 . ?
C14 H14 0.9500 . ?
C14 C13 1.3900 . ?
F3 C6 1.37(4) . ?
F9 C18 1.38(5) . ?
F7 C18 1.27(6) . ?
F8 C18 1.33(5) . ?
F1 C6 1.28(6) . ?
F2 C6 1.29(6) . ?
N2 C11 1.3900 . ?
N2 C7 1.3900 . ?
C11 C10 1.3900 . ?
C11 C12 1.525(18) . ?
C10 H10 0.9500 . ?
C10 C9 1.3900 . ?
C9 H9 0.9500 . ?
C9 C8 1.3900 . ?
C8 H8 0.9500 . ?
C8 C7 1.3900 . ?
F4 C12 1.35(6) . ?
F5 C12 1.27(6) . ?
F6 C12 1.35(5) . ?
F9A C18A 1.36(5) . ?
F8A C18A 1.28(5) . ?
F7A C18A 1.33(5) . ?
C18A C17A 1.525(18) . ?
N3A C13A 1.3900 . ?
N3A C17A 1.3900 . ?
C13A C14A 1.3900 . ?
C14A H14A 0.9500 . ?
C14A C15A 1.3900 . ?
C15A H15A 0.9500 . ?
C15A C16A 1.3900 . ?
C16A H16A 0.9500 . ?
C16A C17A 1.3900 . ?
F3A C6A 1.32(5) . ?
F2A C6A 1.34(7) . ?
F4A C12A 1.34(5) . ?
C6A F1A 1.24(6) . ?
C6A C5A 1.526(18) . ?
F6A C12A 1.26(6) . ?
F5A C12A 1.37(6) . ?
C12A C11A 1.525(18) . ?
N1A C1A 1.3900 . ?
N1A C5A 1.3900 . ?
C1A C2A 1.3900 . ?
C2A H2A 0.9500 . ?
C2A C3A 1.3900 . ?
C3A H3A 0.9500 . ?
C3A C4A 1.3900 . ?
C4A H4A 0.9500 . ?
C4A C5A 1.3900 . ?
N2A C7A 1.3900 . ?
N2A C11A 1.3900 . ?
C7A C8A 1.3900 . ?
C8A H8A 0.9500 . ?
C8A C9A 1.3900 . ?
C9A H9A 0.9500 . ?
C9A C10A 1.3900 . ?
C10A H10A 0.9500 . ?
C10A C11A 1.3900 . ?

loop_
_geom_torsion_atom_site_label_1
_geom_torsion_atom_site_label_2
_geom_torsion_atom_site_label_3
_geom_torsion_atom_site_label_4
_geom_torsion
_geom_torsion_site_symmetry_1
_geom_torsion_site_symmetry_2
_geom_torsion_site_symmetry_3
_geom_torsion_site_symmetry_4
_geom_torsion_publ_flag
Au2A C13A C14A C15A -179(3) . . . . ?
Au2A N2A C7A Au1A -10(2) . . . . ?
Au2A N2A C7A C8A 176(2) . . . . ?
Au2A N2A C11A C12A 0(4) . . . . ?
Au2A N2A C11A C10A -176(2) . . . . ?
Au1 N2 C11 C10 -179(3) . . . . ?
Au1 N2 C11 C12 -6(3) . . . . ?
Au1 N2 C7 Au2 7(2) . . . . ?
Au1 N2 C7 C8 179(2) . . . . ?
Au2 N3 C17 C16 -175(2) . . . . ?
Au2 N3 C17 C18 7(3) . . . . ?
Au2 N3 C13 Au3 -4(2) . . . . ?
Au2 N3 C13 C14 175(2) . . . . ?
Au3 N1 C5 C4 -176(3) . . . . ?
Au3 N1 C5 C6 7(4) . . . . ?
Au3 N1 C1 Au1 1(2) . . . . ?
Au3 N1 C1 C2 177(2) . . . . ?
Au1A N1A C1A Au3A -5(2) . . . . ?
Au1A N1A C1A C2A 180(3) . . . . ?
Au1A N1A C5A C6A 2(4) . . . . ?
Au1A N1A C5A C4A -180(3) . . . . ?
Au1A C7A C8A C9A -173(3) . . . . ?
Au3A N3A C13A Au2A -5(2) . . . . ?
Au3A N3A C13A C14A 177(2) . . . . ?
Au3A N3A C17A C18A -13(3) . . . . ?
Au3A N3A C17A C16A -176(2) . . . . ?
Au3A C1A C2A C3A -175(3) . . . . ?
N1 C5 C4 C3 0.0 . . . . ?
N1 C5 C6 F3 176(3) . . . . ?
N1 C5 C6 F1 -69(4) . . . . ?
N1 C5 C6 F2 60(4) . . . . ?
C5 N1 C1 Au1 -176(3) . . . . ?
C5 N1 C1 C2 0.0 . . . . ?
C5 C4 C3 C2 0.0 . . . . ?
C4 C5 C6 F3 0(6) . . . . ?
C4 C5 C6 F1 114(4) . . . . ?
C4 C5 C6 F2 -117(4) . . . . ?
C4 C3 C2 C1 0.0 . . . . ?
C3 C2 C1 Au1 176(2) . . . . ?
C3 C2 C1 N1 0.0 . . . . ?
C1 N1 C5 C4 0.0 . . . . ?
C1 N1 C5 C6 -177(4) . . . . ?
N3 C17 C16 C15 0.0 . . . . ?
N3 C17 C18 F9 178(3) . . . . ?
N3 C17 C18 F7 -61(4) . . . . ?
N3 C17 C18 F8 66(4) . . . . ?
C17 N3 C13 Au3 -180(2) . . . . ?
C17 N3 C13 C14 0.0 . . . . ?
C17 C16 C15 C14 0.0 . . . . ?
C16 C17 C18 F9 0(5) . . . . ?
C16 C17 C18 F7 122(3) . . . . ?
C16 C17 C18 F8 -112(3) . . . . ?
C16 C15 C14 C13 0.0 . . . . ?
C15 C14 C13 Au3 180(2) . . . . ?
C15 C14 C13 N3 0.0 . . . . ?
C13 N3 C17 C16 0.0 . . . . ?
C13 N3 C17 C18 -178(3) . . . . ?
C6 C5 C4 C3 176(5) . . . . ?
C18 C17 C16 C15 178(4) . . . . ?
N2 C11 C10 C9 0.0 . . . . ?
N2 C11 C12 F4 61(4) . . . . ?
N2 C11 C12 F5 -59(5) . . . . ?
N2 C11 C12 F6 178(3) . . . . ?
C11 N2 C7 Au2 -172(3) . . . . ?
C11 N2 C7 C8 0.0 . . . . ?
C11 C10 C9 C8 0.0 . . . . ?
C10 C11 C12 F4 -126(3) . . . . ?
C10 C11 C12 F5 114(4) . . . . ?
C10 C11 C12 F6 -9(5) . . . . ?
C10 C9 C8 C7 0.0 . . . . ?
C9 C8 C7 Au2 173(2) . . . . ?
C9 C8 C7 N2 0.0 . . . . ?
C7 N2 C11 C10 0.0 . . . . ?
C7 N2 C11 C12 173(4) . . . . ?
C12 C11 C10 C9 -173(4) . . . . ?
F9A C18A C17A N3A -173(3) . . . . ?
F9A C18A C17A C16A -10(5) . . . . ?
F8A C18A C17A N3A 67(4) . . . . ?
F8A C18A C17A C16A -129(3) . . . . ?
F7A C18A C17A N3A -55(5) . . . . ?
F7A C18A C17A C16A 108(4) . . . . ?
N3A C13A C14A C15A 0.0 . . . . ?
C13A N3A C17A C18A 163(3) . . . . ?
C13A N3A C17A C16A 0.0 . . . . ?
C13A C14A C15A C16A 0.0 . . . . ?
C14A C15A C16A C17A 0.0 . . . . ?
C15A C16A C17A C18A -163(3) . . . . ?
C15A C16A C17A N3A 0.0 . . . . ?
C17A N3A C13A Au2A 179(3) . . . . ?
C17A N3A C13A C14A 0.0 . . . . ?
F3A C6A C5A N1A -176(3) . . . . ?
F3A C6A C5A C4A 5(6) . . . . ?
F2A C6A C5A N1A -63(5) . . . . ?
F2A C6A C5A C4A 118(3) . . . . ?
F4A C12A C11A N2A -178(3) . . . . ?
F4A C12A C11A C10A -2(5) . . . . ?
F6A C12A C11A N2A -47(5) . . . . ?
F6A C12A C11A C10A 130(4) . . . . ?
F1A C6A C5A N1A 58(6) . . . . ?
F1A C6A C5A C4A -121(4) . . . . ?
F5A C12A C11A N2A 68(4) . . . . ?
F5A C12A C11A C10A -115(3) . . . . ?
N1A C1A C2A C3A 0.0 . . . . ?
C1A N1A C5A C6A -179(4) . . . . ?
C1A N1A C5A C4A 0.0 . . . . ?
C1A C2A C3A C4A 0.0 . . . . ?
C2A C3A C4A C5A 0.0 . . . . ?
C3A C4A C5A C6A 179(4) . . . . ?
C3A C4A C5A N1A 0.0 . . . . ?
C5A N1A C1A Au3A 176(3) . . . . ?
C5A N1A C1A C2A 0.0 . . . . ?
N2A C7A C8A C9A 0.0 . . . . ?
C7A N2A C11A C12A 176(4) . . . . ?
C7A N2A C11A C10A 0.0 . . . . ?
C7A C8A C9A C10A 0.0 . . . . ?
C8A C9A C10A C11A 0.0 . . . . ?
C9A C10A C11A C12A -176(4) . . . . ?
C9A C10A C11A N2A 0.0 . . . . ?
C11A N2A C7A Au1A 173(3) . . . . ?
C11A N2A C7A C8A 0.0 . . . . ?

loop_
_twin_individual_id
_twin_individual_mass_fraction_refined
1 0.79(6)
2 0.21(6)
